data_2233091
loop_
_publ_author_name
'Ge, Yu-Hua'
'Li, Jin-Feng'
'Luo, Yang-Hui'

_publ_section_title
;
 (5-Methoxy-1<i>H</i>-indol-3-yl)acetonitrile
;
_journal_coeditor_code BT5708
_journal_issue 1
_journal_name_full 'Acta Crystallographica Section E'
_journal_page_first o66
_journal_paper_doi 10.1107/S1600536811051762
_journal_volume 68
_journal_year 2012
_chemical_formula_iupac 'C11 H10 N2 O'
_chemical_formula_moiety 'C11 H10 N2 O'
_chemical_formula_sum 'C11 H10 N2 O'
_chemical_formula_weight 186.21
_chemical_name_systematic
;
(5-Methoxy-1<i>H</i>-indol-3-yl)acetonitrile
;
_space_group_IT_number 14
_symmetry_cell_setting monoclinic
_symmetry_space_group_name_Hall '-P 2yn'
_symmetry_space_group_name_H-M 'P 1 21/n 1'
_atom_sites_solution_hydrogens geom
_atom_sites_solution_primary direct
_atom_sites_solution_secondary difmap
_audit_creation_method SHELXL-97
_cell_angle_alpha 90.00
_cell_angle_beta 110.77(3)
_cell_angle_gamma 90.00
_cell_formula_units_Z 4
_cell_length_a 8.9242(18)
_cell_length_b 11.461(2)
_cell_length_c 9.889(2)
_cell_measurement_reflns_used 2164
_cell_measurement_temperature 293(2)
_cell_measurement_theta_max 27.48
_cell_measurement_theta_min 3.02
_cell_volume 945.7(4)
_computing_cell_refinement 'CrystalClear (Rigaku, 2005)'
_computing_data_collection 'CrystalClear (Rigaku, 2005)'
_computing_data_reduction 'CrystalClear (Rigaku, 2005)'
_computing_molecular_graphics 'DIAMOND (Brandenburg & Putz, 2005)'
_computing_publication_material 'SHELXL97 (Sheldrick, 2008)'
_computing_structure_refinement 'SHELXL97 (Sheldrick, 2008)'
_computing_structure_solution 'SHELXS97 (Sheldrick, 2008)'
_diffrn_ambient_temperature 293(2)
_diffrn_detector_area_resol_mean 13.6612
_diffrn_measured_fraction_theta_full 0.999
_diffrn_measured_fraction_theta_max 0.999
_diffrn_measurement_device_type 'Rigaku SCXmini'
_diffrn_measurement_method CCD_Profile_fitting
_diffrn_radiation_monochromator graphite
_diffrn_radiation_source 'fine-focus sealed tube'
_diffrn_radiation_type MoK\a
_diffrn_radiation_wavelength 0.71073
_diffrn_reflns_av_R_equivalents 0.0849
_diffrn_reflns_av_sigmaI/netI 0.0732
_diffrn_reflns_limit_h_max 11
_diffrn_reflns_limit_h_min -11
_diffrn_reflns_limit_k_max 14
_diffrn_reflns_limit_k_min -14
_diffrn_reflns_limit_l_max 12
_diffrn_reflns_limit_l_min -12
_diffrn_reflns_number 9617
_diffrn_reflns_theta_full 27.48
_diffrn_reflns_theta_max 27.48
_diffrn_reflns_theta_min 3.02
_diffrn_standards_decay_% 0
_diffrn_standards_interval_count 2
_diffrn_standards_interval_time 150
_exptl_absorpt_coefficient_mu 0.086
_exptl_absorpt_correction_T_max 0.983
_exptl_absorpt_correction_T_min 0.983
_exptl_absorpt_correction_type multi-scan
_exptl_absorpt_process_details '(CrystalClear; Rigaku, 2005)'
_exptl_crystal_colour White
_exptl_crystal_density_diffrn 1.308
_exptl_crystal_density_method 'not measured'
_exptl_crystal_description Prism
_exptl_crystal_F_000 392
_exptl_crystal_size_max 0.20
_exptl_crystal_size_mid 0.20
_exptl_crystal_size_min 0.20
_refine_diff_density_max 0.159
_refine_diff_density_min -0.228
_refine_ls_extinction_method none
_refine_ls_goodness_of_fit_ref 1.008
_refine_ls_hydrogen_treatment constr
_refine_ls_matrix_type full
_refine_ls_number_parameters 127
_refine_ls_number_reflns 2164
_refine_ls_number_restraints 0
_refine_ls_restrained_S_all 1.008
_refine_ls_R_factor_all 0.1224
_refine_ls_R_factor_gt 0.0635
_refine_ls_shift/su_max 0.000
_refine_ls_shift/su_mean 0.000
_refine_ls_structure_factor_coef Fsqd
_refine_ls_weighting_details 'calc w=1/[\s^2^(Fo^2^)+(0.0742P)^2^] where P=(Fo^2^+2Fc^2^)/3'
_refine_ls_weighting_scheme calc
_refine_ls_wR_factor_gt 0.1376
_refine_ls_wR_factor_ref 0.1622
_reflns_number_gt 1225
_reflns_number_total 2164
_reflns_threshold_expression I>2\s(I)
_cod_data_source_file bt5708.cif
_cod_data_source_block I
_cod_original_cell_volume 945.7(3)
_cod_original_sg_symbol_H-M 'P 21/n'
_cod_database_code 2233091
_cod_database_fobs_code 2233091

loop_
_symmetry_equiv_pos_as_xyz
'x, y, z'
'-x+1/2, y+1/2, -z+1/2'
'-x, -y, -z'
'x-1/2, -y-1/2, z-1/2'

loop_
_atom_site_type_symbol
_atom_site_label
_atom_site_fract_x
_atom_site_fract_y
_atom_site_fract_z
_atom_site_U_iso_or_equiv
_atom_site_adp_type
_atom_site_calc_flag
_atom_site_refinement_flags
_atom_site_occupancy
_atom_site_symmetry_multiplicity
O O1 0.08200(19) 0.23891(13) 0.92113(17) 0.0519(5) Uani d . 1 1
N N1 0.4881(3) 0.52233(16) 0.7682(2) 0.0518(6) Uani d . 1 1
H H1A 0.4745 0.5834 0.7146 0.062 Uiso calc R 1 1
C C11 0.3678(3) 0.45969(19) 0.7916(2) 0.0427(6) Uani d . 1 1
C C7 0.1867(3) 0.30957(19) 0.8827(2) 0.0411(6) Uani d . 1 1
C C6 0.3486(3) 0.29199(18) 0.9310(2) 0.0397(6) Uani d . 1 1
H H6A 0.3953 0.2306 0.9932 0.048 Uiso calc R 1 1
C C5 0.4415(3) 0.36821(17) 0.8848(2) 0.0375(5) Uani d . 1 1
C C9 0.1145(3) 0.40038(19) 0.7890(2) 0.0471(6) Uani d . 1 1
H H9A 0.0039 0.4097 0.7578 0.056 Uiso calc R 1 1
C C2 0.6091(3) 0.37808(19) 0.9158(2) 0.0435(6) Uani d . 1 1
C C10 0.2039(3) 0.4759(2) 0.7425(2) 0.0493(7) Uani d . 1 1
H H10A 0.1559 0.5366 0.6795 0.059 Uiso calc R 1 1
C C4 0.7188(3) 0.1836(2) 0.9369(3) 0.0512(7) Uani d . 1 1
N N2 0.7006(3) 0.0969(2) 0.8796(3) 0.0763(8) Uani d . 1 1
C C3 0.7349(3) 0.2968(2) 1.0056(3) 0.0499(7) Uani d . 1 1
H H3A 0.8399 0.3288 1.0192 0.060 Uiso calc R 1 1
H H3B 0.7258 0.2884 1.1000 0.060 Uiso calc R 1 1
C C1 0.6310(3) 0.4726(2) 0.8428(2) 0.0488(6) Uani d . 1 1
H H1B 0.7297 0.4993 0.8438 0.059 Uiso calc R 1 1
C C12 0.1430(3) 0.1826(2) 1.0567(3) 0.0674(8) Uani d . 1 1
H H12A 0.0603 0.1361 1.0707 0.101 Uiso calc R 1 1
H H12B 0.1792 0.2401 1.1319 0.101 Uiso calc R 1 1
H H12C 0.2312 0.1334 1.0596 0.101 Uiso calc R 1 1

loop_
_atom_site_aniso_label
_atom_site_aniso_U_11
_atom_site_aniso_U_22
_atom_site_aniso_U_33
_atom_site_aniso_U_12
_atom_site_aniso_U_13
_atom_site_aniso_U_23
O1 0.0497(10) 0.0531(11) 0.0501(10) -0.0009(8) 0.0141(9) 0.0083(8)
N1 0.0763(15) 0.0387(11) 0.0433(11) -0.0030(11) 0.0248(11) 0.0039(9)
C11 0.0580(15) 0.0334(13) 0.0369(12) 0.0000(11) 0.0171(12) -0.0018(10)
C7 0.0483(14) 0.0359(13) 0.0375(12) -0.0007(10) 0.0132(11) -0.0029(10)
C6 0.0510(15) 0.0296(12) 0.0354(12) 0.0022(10) 0.0116(11) 0.0016(9)
C5 0.0482(14) 0.0336(12) 0.0297(11) 0.0016(10) 0.0127(10) -0.0052(9)
C9 0.0496(15) 0.0413(14) 0.0422(13) 0.0042(11) 0.0063(12) -0.0013(11)
C2 0.0533(15) 0.0397(14) 0.0387(13) 0.0006(11) 0.0181(12) -0.0064(10)
C10 0.0649(17) 0.0367(14) 0.0393(13) 0.0084(12) 0.0098(13) 0.0051(10)
C4 0.0540(16) 0.0443(16) 0.0596(16) 0.0075(12) 0.0253(13) 0.0017(13)
N2 0.0910(19) 0.0520(16) 0.0877(18) 0.0086(13) 0.0337(15) -0.0115(14)
C3 0.0490(14) 0.0445(15) 0.0569(15) 0.0016(11) 0.0197(12) -0.0065(12)
C1 0.0589(16) 0.0443(15) 0.0497(14) -0.0050(12) 0.0274(13) -0.0078(11)
C12 0.0650(18) 0.0741(19) 0.0598(17) -0.0023(15) 0.0180(14) 0.0212(15)

loop_
_atom_type_symbol
_atom_type_description
_atom_type_scat_dispersion_real
_atom_type_scat_dispersion_imag
_atom_type_scat_source
C C 0.0033 0.0016 'International Tables Vol C Tables 4.2.6.8 and 6.1.1.4'
H H 0.0000 0.0000 'International Tables Vol C Tables 4.2.6.8 and 6.1.1.4'
N N 0.0061 0.0033 'International Tables Vol C Tables 4.2.6.8 and 6.1.1.4'
O O 0.0106 0.0060 'International Tables Vol C Tables 4.2.6.8 and 6.1.1.4'

loop_
_geom_angle_atom_site_label_1
_geom_angle_atom_site_label_2
_geom_angle_atom_site_label_3
_geom_angle
C7 O1 C12 117.14(18)
C1 N1 C11 109.2(2)
C1 N1 H1A 125.4
C11 N1 H1A 125.4
N1 C11 C5 106.8(2)
N1 C11 C10 131.5(2)
C5 C11 C10 121.7(2)
C6 C7 O1 123.33(19)
C6 C7 C9 121.7(2)
O1 C7 C9 114.9(2)
C7 C6 C5 118.2(2)
C7 C6 H6A 120.9
C5 C6 H6A 120.9
C6 C5 C11 119.5(2)
C6 C5 C2 133.2(2)
C11 C5 C2 107.2(2)
C10 C9 C7 120.8(2)
C10 C9 H9A 119.6
C7 C9 H9A 119.6
C1 C2 C5 106.8(2)
C1 C2 C3 126.8(2)
C5 C2 C3 126.4(2)
C9 C10 C11 118.0(2)
C9 C10 H10A 121.0
C11 C10 H10A 121.0
N2 C4 C3 177.3(3)
C4 C3 C2 110.65(19)
C4 C3 H3A 109.5
C2 C3 H3A 109.5
C4 C3 H3B 109.5
C2 C3 H3B 109.5
H3A C3 H3B 108.1
C2 C1 N1 110.0(2)
C2 C1 H1B 125.0
N1 C1 H1B 125.0
O1 C12 H12A 109.5
O1 C12 H12B 109.5
H12A C12 H12B 109.5
O1 C12 H12C 109.5
H12A C12 H12C 109.5
H12B C12 H12C 109.5

loop_
_geom_bond_atom_site_label_1
_geom_bond_atom_site_label_2
_geom_bond_distance
O1 C7 1.387(3)
O1 C12 1.411(3)
N1 C1 1.352(3)
N1 C11 1.378(3)
N1 H1A 0.8600
C11 C5 1.397(3)
C11 C10 1.381(3)
C7 C6 1.366(3)
C7 C9 1.391(3)
C6 C5 1.389(3)
C6 H6A 0.9300
C5 C2 1.420(3)
C9 C10 1.363(3)
C9 H9A 0.9300
C2 C1 1.353(3)
C2 C3 1.487(3)
C10 H10A 0.9300
C4 N2 1.127(3)
C4 C3 1.448(3)
C3 H3A 0.9700
C3 H3B 0.9700
C1 H1B 0.9300
C12 H12A 0.9600
C12 H12B 0.9600
C12 H12C 0.9600

loop_
_geom_hbond_atom_site_label_D
_geom_hbond_atom_site_label_H
_geom_hbond_atom_site_label_A
_geom_hbond_site_symmetry_A
_geom_hbond_distance_DH
_geom_hbond_distance_HA
_geom_hbond_distance_DA
_geom_hbond_angle_DHA
N1 H1A O1 2_556 0.86 2.18 3.038(3) 174.8

loop_
_cod_related_entry_id
_cod_related_entry_database
_cod_related_entry_code
1 ChemSpider 2802175
